data_9012863
loop_
_publ_author_name
'Sarp, H.'
'Cerny, R.'

_publ_section_title
;
 Theoparacelsite, Cu3(OH)2As2O7, a new mineral:
 its description and crystal structure
 Locality: near Nice, France
;
_journal_name_full 'Archives des Sciences, Geneve'
_journal_page_first 7
_journal_page_last 14
_journal_volume 54
_journal_year 2001
_chemical_formula_sum 'As0.667 Cu H2.77 O3'
_chemical_name_mineral Theoparacelsite
_space_group_IT_number 51
_symmetry_space_group_name_Hall '-P 2a 2a'
_symmetry_space_group_name_H-M 'P m m a'
_cell_angle_alpha 90
_cell_angle_beta 90
_cell_angle_gamma 90
_cell_formula_units_Z 2
_cell_length_a 8.3212
_cell_length_b 2.9377
_cell_length_c 4.6644
_cell_volume 114.022
_cod_data_source_file 12974.cif
_cod_data_source_block global
_cod_original_formula_sum 'Cu As.667 O3 H2.77'
_cod_database_code 9012863

loop_
_symmetry_equiv_pos_as_xyz
x,y,z
x,-y,z
-x,y,-z
1/2-x,y,z
1/2+x,-y,-z
1/2+x,y,-z
1/2-x,-y,z
-x,-y,-z

loop_
_atom_site_label
_atom_site_fract_x
_atom_site_fract_y
_atom_site_fract_z
_atom_site_occupancy
_atom_site_U_iso_or_equiv
_atom_site_type_symbol
_atom_site_attached_hydrogens
Cu 0.00000 0.00000 0.00000 1.00000 0.01970 Cu 0
As 0.25000 0.50000 0.54430 0.66667 0.02630 As 0
O-H1 0.08760 0.50000 0.77980 0.22222 0.02120 O 1
O1 0.08760 0.50000 0.77980 0.77778 0.02120 O 0
O-H2 0.25000 0.00000 0.36800 0.22222 0.10200 O 1
O2 0.25000 0.00000 0.36800 0.77778 0.10200 O 0

loop_
_cod_changelog_entry_id
_cod_changelog_entry_author
_cod_changelog_entry_date
_cod_changelog_entry_text
1
;cod-tools version 3.8.0
Id: cif_guess_AMCSD_atom_types 9581 2023-05-17 12:35:41Z saulius
;
2023-05-21T08:54:33+03:00
;Derived atom types and hydrogen counts
from atom names that follow the AMCSD naming convention
(Wat == water, O-H == hydroxyl).
;

_cod_duplicate_entry 9009986
